data_7031775
loop_
_publ_author_name
'Zheng, Zhi-Peng'
'Zhang, Xiu-Xia'
'Li, Teng'
'Yang, Jian'
'Wei, Lei-Ming'
'Zhang, Li-Guo'
'Lin, Xiao-Ming'
'Cai, Yue-Peng'

_publ_section_title
;
 Construction of four low-dimensional NIR-luminescence-tunable Yb(iii)
 complexes.
;
_journal_issue 37
_journal_name_full 'Dalton transactions (Cambridge, England : 2003)'
_journal_page_first 14009
_journal_page_last 14015
_journal_paper_doi 10.1039/c4dt01601g
_journal_volume 43
_journal_year 2014
_chemical_formula_moiety 'C12 H9 N O9 Yb, 2(H2 O)'
_chemical_formula_sum 'C12 H13 N O10 Yb'
_chemical_formula_weight 504.27
_chemical_name_systematic
; 
 ? 
;
_space_group_IT_number 2
_symmetry_cell_setting triclinic
_symmetry_space_group_name_Hall '-P 1'
_symmetry_space_group_name_H-M 'P -1'
_atom_sites_solution_hydrogens geom
_atom_sites_solution_primary direct
_atom_sites_solution_secondary difmap
_audit_creation_method SHELXL-97
_cell_angle_alpha 101.2750(10)
_cell_angle_beta 98.8080(10)
_cell_angle_gamma 106.0300(10)
_cell_formula_units_Z 2
_cell_length_a 5.9187(6)
_cell_length_b 10.3360(11)
_cell_length_c 14.5617(16)
_cell_measurement_reflns_used 1796
_cell_measurement_temperature 298(2)
_cell_measurement_theta_max 25.39
_cell_measurement_theta_min 2.86
_cell_volume 819.14(15)
_computing_cell_refinement 'Bruker SAINT'
_computing_data_collection 'Bruker APEX2'
_computing_data_reduction 'Bruker SAINT'
_computing_molecular_graphics 'Bruker SHELXTL'
_computing_publication_material 'Bruker SHELXTL'
_computing_structure_refinement 'SHELXL-97 (Sheldrick, 2008)'
_computing_structure_solution 'SHELXS-97 (Sheldrick, 2008)'
_diffrn_ambient_temperature 298(2)
_diffrn_measured_fraction_theta_full 0.983
_diffrn_measured_fraction_theta_max 0.983
_diffrn_measurement_device_type 'Bruker APEX-II CCD'
_diffrn_measurement_method '\f and \w scans'
_diffrn_radiation_monochromator graphite
_diffrn_radiation_source 'fine-focus sealed tube'
_diffrn_radiation_type MoK\a
_diffrn_radiation_wavelength 0.71073
_diffrn_reflns_av_R_equivalents 0.0204
_diffrn_reflns_av_sigmaI/netI 0.0427
_diffrn_reflns_limit_h_max 6
_diffrn_reflns_limit_h_min -7
_diffrn_reflns_limit_k_max 12
_diffrn_reflns_limit_k_min -12
_diffrn_reflns_limit_l_max 15
_diffrn_reflns_limit_l_min -17
_diffrn_reflns_number 4246
_diffrn_reflns_theta_full 25.20
_diffrn_reflns_theta_max 25.20
_diffrn_reflns_theta_min 1.46
_exptl_absorpt_coefficient_mu 5.760
_exptl_absorpt_correction_T_max 0.562
_exptl_absorpt_correction_T_min 0.344
_exptl_absorpt_correction_type multi-scan
_exptl_absorpt_process_details 'SADABS (Sheldrick, 1996)'
_exptl_crystal_colour colorless
_exptl_crystal_density_diffrn 2.045
_exptl_crystal_density_method 'not measured'
_exptl_crystal_description block
_exptl_crystal_F_000 484
_exptl_crystal_size_max 0.22
_exptl_crystal_size_mid 0.17
_exptl_crystal_size_min 0.11
_refine_diff_density_max 1.399
_refine_diff_density_min -1.346
_refine_diff_density_rms 0.202
_refine_ls_extinction_method none
_refine_ls_goodness_of_fit_ref 1.087
_refine_ls_hydrogen_treatment mixed
_refine_ls_matrix_type full
_refine_ls_number_parameters 250
_refine_ls_number_reflns 2894
_refine_ls_number_restraints 314
_refine_ls_restrained_S_all 1.106
_refine_ls_R_factor_all 0.0480
_refine_ls_R_factor_gt 0.0417
_refine_ls_shift/su_max 0.001
_refine_ls_shift/su_mean 0.000
_refine_ls_structure_factor_coef Fsqd
_refine_ls_weighting_details 'calc w=1/[\s^2^(Fo^2^)+(0.0705P)^2^+1.6512P] where P=(Fo^2^+2Fc^2^)/3'
_refine_ls_weighting_scheme calc
_refine_ls_wR_factor_gt 0.1092
_refine_ls_wR_factor_ref 0.1145
_reflns_number_gt 2560
_reflns_number_total 2894
_reflns_threshold_expression >2sigma(I)
_cod_data_source_file c4dt01601g2.cif
_cod_data_source_block c
_cod_depositor_comments
;
The following automatic conversions were performed:

'_symmetry_cell_setting' value 'Triclinic' changed to 'triclinic'
according to
/usr/data/users/saulius/crontab/automatic-downloads/rss-feeds/RSC/lib/dictionaries/cif_core.dic
dictionary named 'cif_core.dic' version 2.4.2 from 2011-04-26.

Automatic conversion script
Id: cif_fix_values 2281 2013-09-26 08:29:07Z andrius 

 Adding full bibliography for 7031774--7031777.cif.
;
_cod_original_sg_symbol_H-M P-1
_cod_database_code 7031775

loop_
_symmetry_equiv_pos_as_xyz
'x, y, z'
'-x, -y, -z'

loop_
_atom_site_label
_atom_site_type_symbol
_atom_site_fract_x
_atom_site_fract_y
_atom_site_fract_z
_atom_site_U_iso_or_equiv
_atom_site_adp_type
_atom_site_occupancy
_atom_site_symmetry_multiplicity
_atom_site_calc_flag
_atom_site_refinement_flags
_atom_site_disorder_assembly
_atom_site_disorder_group
Yb1 Yb 1.00346(3) 1.196308(15) 0.451571(13) 0.02995(5) Uani 1 1 d . . .
N1 N -0.0610(10) 0.8058(7) 0.2019(3) 0.0504(18) Uani 0.575(3) 1 d PDU A 1
C2 C 0.1602(6) 0.8711(3) 0.2658(3) 0.0562(17) Uani 0.575(3) 1 d PD A 1
C3 C 0.3738(5) 0.9505(3) 0.2452(2) 0.0717(18) Uani 0.575(3) 1 d PDU A 1
C4 C 0.3584(10) 0.9541(5) 0.1498(4) 0.084(2) Uani 0.575(3) 1 d PDU A 1
H4 H 0.4948 1.0004 0.1307 0.100 Uiso 0.575(3) 1 calc PR A 1
C5 C 0.1386(11) 0.8885(11) 0.0809(4) 0.087(2) Uani 0.575(3) 1 d PDU A 1
C6 C 0.1388(10) 0.8859(13) -0.0156(4) 0.105(3) Uani 0.575(3) 1 d PDU A 1
H6 H 0.2772 0.9284 -0.0350 0.126 Uiso 0.575(3) 1 calc PR A 1
C7 C -0.0914(10) 0.8124(11) -0.0843(6) 0.116(3) Uani 0.575(3) 1 d PDU A 1
H7 H -0.1087 0.8240 -0.1464 0.139 Uiso 0.575(3) 1 calc PR A 1
C8 C -0.2858(17) 0.7251(11) -0.0590(5) 0.102(3) Uani 0.575(3) 1 d PDU A 1
H8 H -0.4197 0.6661 -0.1055 0.122 Uiso 0.575(3) 1 calc PR A 1
C9 C -0.2724(16) 0.7296(12) 0.0374(4) 0.085(2) Uani 0.575(3) 1 d PDU A 1
H9 H -0.4025 0.6758 0.0562 0.102 Uiso 0.575(3) 1 calc PR A 1
C10 C -0.0655(11) 0.8141(9) 0.1074(4) 0.068(2) Uani 0.575(3) 1 d PDU A 1
N1A N 0.0142(16) 0.7490(8) 0.1973(4) 0.0504(18) Uani 0.425(3) 1 d PDU A 2
C2A C 0.1602(6) 0.8711(3) 0.2658(3) 0.0562(17) Uani 0.425(3) 1 d PD A 2
C3A C 0.3738(5) 0.9505(3) 0.2452(2) 0.0717(18) Uani 0.425(3) 1 d PD A 2
C4A C 0.4139(11) 0.9015(5) 0.1510(4) 0.084(2) Uani 0.425(3) 1 d PDU A 2
H4AA H 0.5549 0.9508 0.1363 0.100 Uiso 0.425(3) 1 calc PR A 2
C5A C 0.2538(14) 0.7825(10) 0.0778(5) 0.087(2) Uani 0.425(3) 1 d PDU A 2
C6A C 0.2858(18) 0.7287(7) -0.0168(5) 0.105(3) Uani 0.425(3) 1 d PDU A 2
H6AA H 0.4188 0.7775 -0.0366 0.126 Uiso 0.425(3) 1 calc PR A 2
C7A C 0.1170(14) 0.5997(8) -0.0836(7) 0.116(3) Uani 0.425(3) 1 d PDU A 2
H7AA H 0.1459 0.5604 -0.1420 0.139 Uiso 0.425(3) 1 calc PR A 2
C8A C -0.0966(15) 0.5400(15) -0.0507(5) 0.102(3) Uani 0.425(3) 1 d PDU A 2
H8AA H -0.2152 0.4620 -0.0912 0.122 Uiso 0.425(3) 1 calc PR A 2
C9A C -0.1337(19) 0.5959(11) 0.0423(6) 0.085(2) Uani 0.425(3) 1 d PDU A 2
H9AA H -0.2754 0.5561 0.0607 0.102 Uiso 0.425(3) 1 calc PR A 2
C10A C 0.0459(13) 0.7109(10) 0.1046(5) 0.068(2) Uani 0.425(3) 1 d PDU A 2
C11 C 0.5915(8) 1.0395(5) 0.3187(3) 0.0382(13) Uani 1 1 d . . .
C1 C 0.1140(6) 0.8858(4) 0.3639(3) 0.0269(11) Uani 1 1 d . . .
C12 C 1.1286(6) 1.5245(4) 0.5305(3) 0.0256(10) Uani 1 1 d . . .
O3 O 0.5963(5) 1.0378(3) 0.40399(19) 0.0298(8) Uani 1 1 d . A .
O7 O 1.2690(5) 1.2845(3) 0.3573(2) 0.0453(10) Uani 1 1 d . . .
H7B H 1.4142 1.3184 0.3910 0.068 Uiso 1 1 d R A .
H7C H 1.2290 1.3490 0.3363 0.068 Uiso 1 1 d R . .
O8 O 1.3714(5) 1.2116(3) 0.5469(2) 0.0376(9) Uani 1 1 d . . .
H8B H 1.4766 1.2912 0.5529 0.056 Uiso 1 1 d R A .
H8C H 1.4245 1.1469 0.5206 0.056 Uiso 1 1 d R . .
O4 O 0.7632(6) 1.1126(3) 0.2921(2) 0.0477(10) Uani 1 1 d . A .
O2 O 0.1116(5) 0.7865(3) 0.4006(2) 0.0384(9) Uani 1 1 d . . .
O10 O 0.2050(12) 0.5232(5) 0.3113(4) 0.118(2) Uani 1 1 d G . .
O1 O 0.0682(6) 0.9878(3) 0.4057(4) 0.0735(15) Uani 1 1 d . . .
O9 O 0.6133(13) 0.5798(9) 0.2530(5) 0.174(4) Uani 1 1 d G . .
O5 O 1.2183(5) 1.4308(3) 0.5412(2) 0.0364(9) Uani 1 1 d . A .
O6 O 1.2251(5) 1.6523(3) 0.5680(2) 0.0349(8) Uani 1 1 d . . .

loop_
_atom_site_aniso_label
_atom_site_aniso_U_11
_atom_site_aniso_U_22
_atom_site_aniso_U_33
_atom_site_aniso_U_23
_atom_site_aniso_U_13
_atom_site_aniso_U_12
Yb1 0.01856(8) 0.01910(7) 0.04998(10) 0.00412(7) 0.00699(7) 0.00591(6)
N1 0.041(3) 0.056(3) 0.034(2) 0.001(2) 0.015(2) -0.012(2)
C2 0.029(2) 0.069(3) 0.041(2) 0.016(2) -0.0032(19) -0.027(2)
C3 0.054(3) 0.084(3) 0.044(2) 0.016(2) 0.008(2) -0.029(3)
C4 0.065(3) 0.103(4) 0.046(3) 0.014(3) 0.016(2) -0.030(3)
C5 0.074(3) 0.104(3) 0.045(3) 0.009(3) 0.021(3) -0.029(3)
C6 0.088(4) 0.125(4) 0.059(3) 0.007(3) 0.029(3) -0.028(3)
C7 0.105(4) 0.132(4) 0.068(3) 0.011(3) 0.025(3) -0.022(4)
C8 0.096(4) 0.113(4) 0.063(3) 0.002(3) 0.018(3) -0.006(4)
C9 0.070(4) 0.100(4) 0.051(3) 0.000(3) 0.021(3) -0.019(3)
C10 0.051(3) 0.084(3) 0.039(2) 0.002(3) 0.015(2) -0.018(3)
N1A 0.041(3) 0.056(3) 0.034(2) 0.001(2) 0.015(2) -0.012(2)
C2A 0.029(2) 0.069(3) 0.041(2) 0.016(2) -0.0032(19) -0.027(2)
C3A 0.054(3) 0.084(3) 0.044(2) 0.016(2) 0.008(2) -0.029(3)
C4A 0.065(3) 0.103(4) 0.046(3) 0.014(3) 0.016(2) -0.030(3)
C5A 0.074(3) 0.104(3) 0.045(3) 0.009(3) 0.021(3) -0.029(3)
C6A 0.088(4) 0.125(4) 0.059(3) 0.007(3) 0.029(3) -0.028(3)
C7A 0.105(4) 0.132(4) 0.068(3) 0.011(3) 0.025(3) -0.022(4)
C8A 0.096(4) 0.113(4) 0.063(3) 0.002(3) 0.018(3) -0.006(4)
C9A 0.070(4) 0.100(4) 0.051(3) 0.000(3) 0.021(3) -0.019(3)
C10A 0.051(3) 0.084(3) 0.039(2) 0.002(3) 0.015(2) -0.018(3)
C11 0.0224(19) 0.041(2) 0.040(2) 0.0090(18) -0.0007(17) -0.0018(17)
C1 0.0077(15) 0.0227(16) 0.044(2) 0.0029(15) 0.0001(14) 0.0023(13)
C12 0.0227(16) 0.0152(14) 0.0391(19) 0.0062(14) 0.0066(15) 0.0067(13)
O3 0.0227(12) 0.0265(12) 0.0364(14) 0.0082(11) 0.0018(11) 0.0041(10)
O7 0.0224(14) 0.0433(16) 0.0606(18) 0.0120(14) 0.0059(13) -0.0023(13)
O8 0.0184(12) 0.0280(12) 0.0664(18) 0.0106(12) 0.0050(12) 0.0108(10)
O4 0.0323(15) 0.0425(17) 0.0501(17) 0.0029(14) 0.0128(13) -0.0129(14)
O2 0.0241(13) 0.0388(14) 0.0523(16) 0.0167(12) 0.0070(12) 0.0068(11)
O10 0.174(5) 0.100(3) 0.112(3) 0.052(3) 0.045(3) 0.068(3)
O1 0.0221(14) 0.0299(15) 0.147(4) -0.021(2) 0.0068(19) 0.0101(12)
O9 0.127(5) 0.201(7) 0.102(4) 0.025(4) 0.004(4) -0.073(5)
O5 0.0209(13) 0.0179(12) 0.0630(18) 0.0078(12) -0.0039(13) 0.0029(10)
O6 0.0235(13) 0.0193(12) 0.0539(17) 0.0050(11) -0.0047(12) 0.0043(10)

loop_
_atom_type_symbol
_atom_type_description
_atom_type_scat_dispersion_real
_atom_type_scat_dispersion_imag
_atom_type_scat_source
C C 0.0033 0.0016 'International Tables Vol C Tables 4.2.6.8 and 6.1.1.4'
H H 0.0000 0.0000 'International Tables Vol C Tables 4.2.6.8 and 6.1.1.4'
N N 0.0061 0.0033 'International Tables Vol C Tables 4.2.6.8 and 6.1.1.4'
O O 0.0106 0.0060 'International Tables Vol C Tables 4.2.6.8 and 6.1.1.4'
Yb Yb -0.3850 5.5486 'International Tables Vol C Tables 4.2.6.8 and 6.1.1.4'

loop_
_geom_angle_atom_site_label_1
_geom_angle_atom_site_label_2
_geom_angle_atom_site_label_3
_geom_angle
_geom_angle_site_symmetry_1
_geom_angle_site_symmetry_3
O1 Yb1 O8 72.66(11) 1_655 .
O1 Yb1 O2 109.33(15) 1_655 2_676
O8 Yb1 O2 81.98(11) . 2_676
O1 Yb1 O7 88.14(14) 1_655 .
O8 Yb1 O7 79.94(11) . .
O2 Yb1 O7 149.71(9) 2_676 .
O1 Yb1 O6 150.80(11) 1_655 2_786
O8 Yb1 O6 136.39(9) . 2_786
O2 Yb1 O6 82.60(11) 2_676 2_786
O7 Yb1 O6 94.02(12) . 2_786
O1 Yb1 O4 79.27(15) 1_655 .
O8 Yb1 O4 143.47(12) . .
O2 Yb1 O4 130.16(11) 2_676 .
O7 Yb1 O4 76.19(11) . .
O6 Yb1 O4 73.04(11) 2_786 .
O1 Yb1 O5 139.93(11) 1_655 .
O8 Yb1 O5 68.63(10) . .
O2 Yb1 O5 75.37(11) 2_676 .
O7 Yb1 O5 75.48(11) . .
O6 Yb1 O5 68.06(9) 2_786 .
O4 Yb1 O5 129.32(12) . .
O1 Yb1 O3 78.52(10) 1_655 .
O8 Yb1 O3 137.43(10) . .
O2 Yb1 O3 78.75(9) 2_676 .
O7 Yb1 O3 130.16(10) . .
O6 Yb1 O3 77.92(9) 2_786 .
O4 Yb1 O3 54.26(10) . .
O5 Yb1 O3 139.26(10) . .
O1 Yb1 C11 76.94(14) 1_655 .
O8 Yb1 C11 149.33(13) . .
O2 Yb1 C11 104.70(12) 2_676 .
O7 Yb1 C11 103.25(12) . .
O6 Yb1 C11 74.22(12) 2_786 .
O4 Yb1 C11 27.25(13) . .
O5 Yb1 C11 141.98(13) . .
O3 Yb1 C11 27.02(12) . .
O1 Yb1 O1 65.09(18) 1_655 2_676
O8 Yb1 O1 68.29(10) . 2_676
O2 Yb1 O1 44.26(11) 2_676 2_676
O7 Yb1 O1 142.99(11) . 2_676
O6 Yb1 O1 121.97(11) 2_786 2_676
O4 Yb1 O1 119.67(10) . 2_676
O5 Yb1 O1 108.19(10) . 2_676
O3 Yb1 O1 71.42(9) . 2_676
C11 Yb1 O1 95.34(12) . 2_676
O1 Yb1 C1 88.06(15) 1_655 2_676
O8 Yb1 C1 73.81(10) . 2_676
O2 Yb1 C1 21.30(11) 2_676 2_676
O7 Yb1 C1 153.41(10) . 2_676
O6 Yb1 C1 101.97(11) 2_786 2_676
O4 Yb1 C1 128.70(10) . 2_676
O5 Yb1 C1 90.86(10) . 2_676
O3 Yb1 C1 74.57(9) . 2_676
C11 Yb1 C1 101.49(12) . 2_676
O1 Yb1 C1 22.97(10) 2_676 2_676
O1 Yb1 C12 168.20(14) 1_655 2_786
O8 Yb1 C12 116.39(9) . 2_786
O2 Yb1 C12 80.31(11) 2_676 2_786
O7 Yb1 C12 86.22(12) . 2_786
O6 Yb1 C12 20.33(8) 2_786 2_786
O4 Yb1 C12 89.31(11) . 2_786
O5 Yb1 C12 47.82(9) . 2_786
O3 Yb1 C12 97.29(9) . 2_786
C11 Yb1 C12 94.27(12) . 2_786
O1 Yb1 C12 124.34(11) 2_676 2_786
C1 Yb1 C12 101.55(11) 2_676 2_786
O1 Yb1 H8C 56.5 1_655 .
O8 Yb1 H8C 17.1 . .
O2 Yb1 H8C 93.4 2_676 .
O7 Yb1 H8C 75.5 . .
O6 Yb1 H8C 151.7 2_786 .
O4 Yb1 H8C 127.4 . .
O5 Yb1 H8C 83.8 . .
O3 Yb1 H8C 128.9 . .
C11 Yb1 H8C 133.4 . .
O1 Yb1 H8C 68.6 2_676 .
C1 Yb1 H8C 80.5 2_676 .
C12 Yb1 H8C 131.4 2_786 .
C2 N1 C10 115.7(5) . .
N1 C2 C3 126.4(4) . .
N1 C2 C1 107.2(4) . .
C3 C2 C1 123.3(3) . .
C4 C3 C2 115.0(3) . .
C4 C3 C11 120.1(4) . .
C2 C3 C11 124.4(3) . .
C3 C4 C5 121.2(5) . .
C3 C4 H4 119.4 . .
C5 C4 H4 119.4 . .
C10 C5 C6 120.8(5) . .
C10 C5 C4 120.2(5) . .
C6 C5 C4 118.5(6) . .
C5 C6 C7 116.2(6) . .
C5 C6 H6 121.9 . .
C7 C6 H6 121.9 . .
C8 C7 C6 121.9(8) . .
C8 C7 H7 119.1 . .
C6 C7 H7 119.1 . .
C9 C8 C7 117.8(7) . .
C9 C8 H8 121.1 . .
C7 C8 H8 121.1 . .
C8 C9 C10 121.2(7) . .
C8 C9 H9 119.4 . .
C10 C9 H9 119.4 . .
N1 C10 C5 121.3(5) . .
N1 C10 C9 117.5(6) . .
C5 C10 C9 120.7(6) . .
C5A C4A H4AA 117.2 . .
C10A C5A C4A 114.7(6) . .
C10A C5A C6A 117.5(6) . .
C4A C5A C6A 127.8(7) . .
C5A C6A C7A 123.0(8) . .
C5A C6A H6AA 118.5 . .
C7A C6A H6AA 118.5 . .
C8A C7A C6A 114.3(8) . .
C8A C7A H7AA 122.9 . .
C6A C7A H7AA 122.9 . .
C9A C8A C7A 122.7(9) . .
C9A C8A H8AA 118.6 . .
C7A C8A H8AA 118.6 . .
C10A C9A C8A 119.1(9) . .
C10A C9A H9AA 120.5 . .
C8A C9A H9AA 120.5 . .
N1A C10A C9A 116.4(7) . .
N1A C10A C5A 120.6(6) . .
C9A C10A C5A 122.9(7) . .
O3 C11 O4 122.9(4) . .
O3 C11 C3 118.6(4) . .
O4 C11 C3 118.5(4) . .
O3 C11 Yb1 62.16(19) . .
O4 C11 Yb1 60.8(2) . .
C3 C11 Yb1 177.6(3) . .
O1 C1 O2 121.0(5) . .
O1 C1 C2 122.1(4) . .
O2 C1 C2 116.8(4) . .
O1 C1 Yb1 77.9(3) . 2_676
O2 C1 Yb1 43.1(2) . 2_676
C2 C1 Yb1 159.3(3) . 2_676
O5 C12 O6 126.2(3) . .
O5 C12 C12 115.8(4) . 2_786
O6 C12 C12 117.9(4) . 2_786
O5 C12 Yb1 166.2(2) . 2_786
O6 C12 Yb1 40.9(2) . 2_786
C12 C12 Yb1 77.1(3) 2_786 2_786
O5 C12 Yb1 41.10(16) . .
O6 C12 Yb1 166.9(3) . .
C12 C12 Yb1 75.0(3) 2_786 .
Yb1 C12 Yb1 152.13(12) 2_786 .
C11 O3 Yb1 90.8(2) . .
Yb1 O7 H7B 110.1 . .
Yb1 O7 H7C 109.7 . .
H7B O7 H7C 109.0 . .
Yb1 O8 H8B 110.1 . .
Yb1 O8 H8C 110.0 . .
H8B O8 H8C 108.8 . .
C11 O4 Yb1 92.0(3) . .
C1 O2 Yb1 115.6(3) . 2_676
C1 O1 Yb1 166.0(4) . 1_455
C1 O1 Yb1 79.1(3) . 2_676
Yb1 O1 Yb1 114.91(18) 1_455 2_676
C12 O5 Yb1 118.9(2) . .
C12 O6 Yb1 118.8(2) . 2_786

loop_
_geom_bond_atom_site_label_1
_geom_bond_atom_site_label_2
_geom_bond_distance
_geom_bond_site_symmetry_2
Yb1 O1 2.283(4) 1_655
Yb1 O8 2.344(3) .
Yb1 O2 2.344(3) 2_676
Yb1 O7 2.355(3) .
Yb1 O6 2.364(3) 2_786
Yb1 O4 2.385(3) .
Yb1 O5 2.398(2) .
Yb1 O3 2.415(2) .
Yb1 C11 2.731(4) .
Yb1 O1 3.080(5) 2_676
Yb1 C1 3.093(4) 2_676
Yb1 C12 3.165(4) 2_786
Yb1 H8C 2.7600 .
N1 C2 1.389(6) .
N1 C10 1.391(7) .
C2 C3 1.415(4) .
C2 C1 1.481(6) .
C3 C4 1.386(7) .
C3 C11 1.481(5) .
C4 C5 1.416(7) .
C4 H4 0.9300 .
C5 C10 1.395(8) .
C5 C6 1.400(8) .
C6 C7 1.465(6) .
C6 H6 0.9300 .
C7 C8 1.400(10) .
C7 H7 0.9300 .
C8 C9 1.385(8) .
C8 H8 0.9300 .
C9 C10 1.407(8) .
C9 H9 0.9300 .
N1A C10A 1.387(8) .
C4A C5A 1.442(8) .
C4A H4AA 0.9300 .
C5A C10A 1.404(9) .
C5A C6A 1.443(9) .
C6A C7A 1.477(7) .
C6A H6AA 0.9300 .
C7A C8A 1.442(10) .
C7A H7AA 0.9300 .
C8A C9A 1.439(10) .
C8A H8AA 0.9300 .
C9A C10A 1.397(9) .
C9A H9AA 0.9300 .
C11 O3 1.241(5) .
C11 O4 1.251(6) .
C1 O1 1.229(5) .
C1 O2 1.245(5) .
C1 Yb1 3.093(4) 2_676
C12 O5 1.250(5) .
C12 O6 1.255(4) .
C12 C12 1.532(7) 2_786
C12 Yb1 3.165(4) 2_786
O7 H7B 0.8602 .
O7 H7C 0.8595 .
O8 H8B 0.8632 .
O8 H8C 0.8630 .
O2 Yb1 2.344(3) 2_676
O1 Yb1 2.283(4) 1_455
O1 Yb1 3.080(5) 2_676
O6 Yb1 2.364(3) 2_786
